data_1529022
loop_
_publ_author_name
'Yamane, H.'
'Kaminaga, Y.'
'Abe, S.'
'Yamada, T.'

_publ_section_title
;
 Preparation, crystal structure, and photoluminescence of Ca2 Sn
 O4:Eu(3+), Y(3+)
;
_journal_name_full 'Journal of Solid State Chemistry'
_journal_page_first 2559
_journal_page_last 2564
_journal_volume 181
_journal_year 2008
_chemical_formula_sum 'Ca2 O4 Sn'
_chemical_name_systematic 'Ca2 (Sn O4)'
_space_group_IT_number 55
_symmetry_space_group_name_Hall '-P 2 2ab'
_symmetry_space_group_name_H-M 'P b a m'
_cell_angle_alpha 90
_cell_angle_beta 90
_cell_angle_gamma 90
_cell_formula_units_Z 2
_cell_length_a 5.75379
_cell_length_b 9.7016
_cell_length_c 3.26641
_cell_volume 182.334
_citation_journal_id_ASTM JSSCBI
_cod_data_source_file Yamane_JSSCBI_2008_1581.cif
_cod_data_source_block Ca2O4Sn1
_cod_original_cell_volume 182.3342
_cod_original_formula_sum 'Ca2 O4 Sn1'
_cod_database_code 1529022

loop_
_symmetry_equiv_pos_as_xyz
x,y,z
-x,-y,z
x+1/2,-y+1/2,-z
-x+1/2,y+1/2,-z
-x,-y,-z
x,y,-z
-x-1/2,y-1/2,z
x-1/2,-y-1/2,z

loop_
_atom_site_label
_atom_site_type_symbol
_atom_site_fract_x
_atom_site_fract_y
_atom_site_fract_z
_atom_site_occupancy
_atom_site_U_iso_or_equiv
Sn1 Sn+4 0 0 0 1 0.0
O2 O-2 0.3631 0.3097 0 1 0.0
Ca1 Ca+2 0.0718 0.31768 0.5 1 0.0
O1 O-2 0.2257 0.0502 0.5 1 0.0
